data_4316267
loop_
_publ_author_name
'S\'onia Barroso'
'Pedro Ad\~ao'
'Filipe Madeira'
'M. Teresa Duarte'
'Jo\~ao Costa Pessoa'
'Ana M. Martins'

_publ_contact_author_address
;
 Centro de Qu\'imica Estrutural, Instituto Superior T\'ecnico, 
 Av. Rovisco Pais, 1049-001 Lisboa, Portugal. 
;
_publ_contact_author_email ana.martins@ist.utl.pt
_publ_contact_author_name 'Ana M. Martins'
_publ_section_title
;
 Vanadium Diaminebis(phenolate) Complexes: Syntheses, Structures, and
 Reactivity in Sulfoxidation Catalysis
;
_journal_name_full 'Inorganic Chemistry'
_journal_page_first 7452
_journal_page_last 7463
_journal_paper_doi 10.1021/ic1007704
_journal_volume 49
_journal_year 2010
_chemical_formula_moiety 'C68 H108 N4 O7 V2, C4 H10 O'
_chemical_formula_sum 'C72 H118 N4 O8 V2'
_chemical_formula_weight 1269.58
_space_group_IT_number 2
_symmetry_cell_setting triclinic
_symmetry_Int_Tables_number 2
_symmetry_space_group_name_Hall '-P 1'
_symmetry_space_group_name_H-M 'P -1'
_atom_sites_solution_hydrogens geom
_atom_sites_solution_primary direct
_atom_sites_solution_secondary difmap
_audit_creation_method SHELXL-97
_cell_angle_alpha 75.332(8)
_cell_angle_beta 89.037(8)
_cell_angle_gamma 89.870(8)
_cell_formula_units_Z 2
_cell_length_a 11.5810(18)
_cell_length_b 16.401(3)
_cell_length_c 20.171(3)
_cell_measurement_reflns_used 1626
_cell_measurement_temperature 150(2)
_cell_measurement_theta_max 25.17
_cell_measurement_theta_min 1.85
_cell_volume 3705.9(11)
_computing_cell_refinement 'Bruker SMART'
_computing_data_collection 'Bruker SMART'
_computing_data_reduction 'Bruker SAINT'
_computing_molecular_graphics 'Bruker SHELXTL'
_computing_publication_material 'BRUKER SHELXTL'
_computing_structure_refinement 'SHELXL-97 (Sheldrick, 2008)'
_computing_structure_solution 'SHELXS-97 (Sheldrick,1990)'
_diffrn_ambient_temperature 150(2)
_diffrn_measured_fraction_theta_full 0.978
_diffrn_measured_fraction_theta_max 0.978
_diffrn_measurement_device_type 'CCD area detector'
_diffrn_measurement_method 'phi and omega scans'
_diffrn_radiation_monochromator graphite
_diffrn_radiation_probe x-ray
_diffrn_radiation_type MoK\a
_diffrn_radiation_wavelength 0.71073
_diffrn_reflns_av_R_equivalents 0.1491
_diffrn_reflns_av_sigmaI/netI 0.2304
_diffrn_reflns_limit_h_max 13
_diffrn_reflns_limit_h_min -13
_diffrn_reflns_limit_k_max 18
_diffrn_reflns_limit_k_min -19
_diffrn_reflns_limit_l_max 24
_diffrn_reflns_limit_l_min -24
_diffrn_reflns_number 38464
_diffrn_reflns_theta_full 25.17
_diffrn_reflns_theta_max 25.17
_diffrn_reflns_theta_min 1.85
_diffrn_source 'fine-focus sealed tube'
_exptl_absorpt_coefficient_mu 0.304
_exptl_absorpt_correction_T_max 0.9702
_exptl_absorpt_correction_T_min 0.9558
_exptl_absorpt_correction_type multi-scan
_exptl_absorpt_process_details SADABS
_exptl_crystal_colour blue
_exptl_crystal_density_diffrn 1.138
_exptl_crystal_density_method 'not measured'
_exptl_crystal_description plate
_exptl_crystal_F_000 1376
_exptl_crystal_size_max 0.15
_exptl_crystal_size_mid 0.15
_exptl_crystal_size_min 0.10
_refine_diff_density_max 1.719
_refine_diff_density_min -0.423
_refine_diff_density_rms 0.103
_refine_ls_extinction_method none
_refine_ls_goodness_of_fit_ref 0.918
_refine_ls_hydrogen_treatment constr
_refine_ls_matrix_type full
_refine_ls_number_parameters 778
_refine_ls_number_reflns 12987
_refine_ls_number_restraints 0
_refine_ls_restrained_S_all 0.918
_refine_ls_R_factor_all 0.2226
_refine_ls_R_factor_gt 0.0867
_refine_ls_shift/su_max 0.000
_refine_ls_shift/su_mean 0.000
_refine_ls_structure_factor_coef Fsqd
_refine_ls_weighting_details 'calc w=1/[\s^2^(Fo^2^)+(0.1268P)^2^+0.0000P] where P=(Fo^2^+2Fc^2^)/3'
_refine_ls_weighting_scheme calc
_refine_ls_wR_factor_gt 0.2092
_refine_ls_wR_factor_ref 0.2563
_reflns_number_gt 5306
_reflns_number_total 12987
_reflns_threshold_expression >2\s(I)
_cod_data_source_file ic1007704_si_003_5.cif
_cod_data_source_block 5
_cod_original_cell_volume 3705.9(10)
_cod_database_code 4316267

loop_
_symmetry_equiv_pos_as_xyz
'x, y, z'
'-x, -y, -z'

loop_
_atom_site_label
_atom_site_type_symbol
_atom_site_fract_x
_atom_site_fract_y
_atom_site_fract_z
_atom_site_U_iso_or_equiv
_atom_site_adp_type
_atom_site_occupancy
_atom_site_symmetry_multiplicity
_atom_site_calc_flag
_atom_site_refinement_flags
_atom_site_disorder_assembly
_atom_site_disorder_group
V1 V 0.11591(9) 0.03028(6) 0.04665(6) 0.0210(3) Uani 1 1 d . . .
V2 V 0.96759(10) 0.99697(6) 0.41402(6) 0.0263(3) Uani 1 1 d . . .
O1 O 0.1057(3) 0.1444(2) 0.0025(2) 0.0226(10) Uani 1 1 d . . .
O2 O 0.1663(3) -0.0808(2) 0.0820(2) 0.0215(10) Uani 1 1 d . . .
O8 O 1.0000 1.0000 0.5000 0.0248(15) Uani 1 2 d S . .
O6 O 0.9789(4) 1.1137(2) 0.3817(2) 0.0272(11) Uani 1 1 d . . .
O3 O 0.0580(3) 0.0387(2) 0.1177(2) 0.0243(10) Uani 1 1 d . . .
O4 O 0.0000 0.0000 0.0000 0.0218(14) Uani 1 2 d S . .
O5 O 0.9856(4) 0.8793(2) 0.4313(2) 0.0308(11) Uani 1 1 d . . .
O7 O 0.8290(4) 0.9935(2) 0.4098(2) 0.0311(11) Uani 1 1 d . . .
N3 N 1.1647(4) 0.9982(3) 0.3922(3) 0.0252(13) Uani 1 1 d . . .
N1 N 0.2423(4) 0.0258(3) -0.0432(3) 0.0198(12) Uani 1 1 d . . .
N2 N 0.2958(4) 0.0707(3) 0.0816(3) 0.0256(13) Uani 1 1 d . . .
C21 C 0.2168(5) -0.1449(3) 0.0617(3) 0.0195(15) Uani 1 1 d . . .
C61 C 0.3901(5) -0.3497(3) -0.0026(3) 0.0257(16) Uani 1 1 d . . .
N4 N 0.9829(5) 1.0019(3) 0.2988(3) 0.0327(14) Uani 1 1 d . . .
C27 C 0.2293(5) -0.0570(3) -0.0613(3) 0.0217(15) Uani 1 1 d . . .
H27A H 0.1503 -0.0616 -0.0753 0.026 Uiso 1 1 calc R . .
H27B H 0.2791 -0.0564 -0.1005 0.026 Uiso 1 1 calc R . .
C12 C 0.1424(5) 0.2917(3) -0.0493(3) 0.0229(15) Uani 1 1 d . . .
C23 C 0.2837(5) -0.2878(3) 0.0861(3) 0.0241(16) Uani 1 1 d . . .
H23 H 0.2919 -0.3402 0.1170 0.029 Uiso 1 1 calc R . .
C51 C 0.1750(5) -0.2433(4) 0.1826(3) 0.0244(15) Uani 1 1 d . . .
C13 C 0.2036(5) 0.3477(4) -0.1009(3) 0.0274(16) Uani 1 1 d . . .
H13 H 0.2024 0.4043 -0.1007 0.033 Uiso 1 1 calc R . .
C1 C 0.3616(5) 0.0375(4) -0.0254(3) 0.0262(16) Uani 1 1 d . . .
H1A H 0.4068 0.0585 -0.0671 0.031 Uiso 1 1 calc R . .
H1B H 0.3933 -0.0166 -0.0015 0.031 Uiso 1 1 calc R . .
C22 C 0.2272(5) -0.2245(3) 0.1098(3) 0.0207(15) Uani 1 1 d . . .
C14 C 0.2670(5) 0.3253(4) -0.1531(3) 0.0235(15) Uani 1 1 d . . .
C26 C 0.2563(5) -0.1340(3) -0.0061(3) 0.0219(15) Uani 1 1 d . . .
C35 C 1.0521(6) 1.1754(4) 0.3567(3) 0.0273(16) Uani 1 1 d . . .
C40 C 1.1741(6) 1.1583(4) 0.3632(3) 0.0273(16) Uani 1 1 d . . .
C46 C 1.2143(5) 1.0759(3) 0.4065(3) 0.0264(16) Uani 1 1 d . . .
H46A H 1.1971 1.0745 0.4540 0.032 Uiso 1 1 calc R . .
H46B H 1.2976 1.0736 0.4016 0.032 Uiso 1 1 calc R . .
C45 C 1.2188(6) 0.9275(3) 0.4422(3) 0.0312(17) Uani 1 1 d . . .
H45A H 1.2008 0.9332 0.4879 0.037 Uiso 1 1 calc R . .
H45B H 1.3020 0.9323 0.4358 0.037 Uiso 1 1 calc R . .
C65 C 1.3137(6) 1.3668(4) 0.2667(4) 0.042(2) Uani 1 1 d . . .
C41 C 0.3303(6) 0.3914(4) -0.2104(3) 0.0294(17) Uani 1 1 d . . .
C25 C 0.3131(5) -0.2003(3) -0.0245(3) 0.0249(16) Uani 1 1 d . . .
H25 H 0.3421 -0.1916 -0.0690 0.030 Uiso 1 1 calc R . .
C11 C 0.1511(5) 0.2051(3) -0.0483(3) 0.0197(15) Uani 1 1 d . . .
C38 C 1.2216(6) 1.3006(4) 0.2973(4) 0.0341(18) Uani 1 1 d . . .
C18 C 1.0659(6) 0.8200(4) 0.4379(3) 0.0322(18) Uani 1 1 d . . .
C15 C 0.2672(5) 0.2415(3) -0.1521(3) 0.0240(15) Uani 1 1 d . . .
H15 H 0.3072 0.2245 -0.1867 0.029 Uiso 1 1 calc R . .
C16 C 0.2103(5) 0.1810(3) -0.1018(3) 0.0210(15) Uani 1 1 d . . .
C31 C 0.0682(5) 0.3289(3) 0.0010(3) 0.0262(16) Uani 1 1 d . . .
C17 C 0.2043(5) 0.0911(3) -0.1056(3) 0.0227(15) Uani 1 1 d . . .
H17A H 0.2515 0.0853 -0.1443 0.027 Uiso 1 1 calc R . .
H17B H 0.1252 0.0788 -0.1149 0.027 Uiso 1 1 calc R . .
C54 C 0.1906(6) -0.3353(4) 0.2220(4) 0.0402(19) Uani 1 1 d . . .
H54A H 0.1565 -0.3441 0.2669 0.060 Uiso 1 1 calc R . .
H54B H 0.2714 -0.3484 0.2258 0.060 Uiso 1 1 calc R . .
H54C H 0.1536 -0.3714 0.1979 0.060 Uiso 1 1 calc R . .
C24 C 0.3281(5) -0.2784(3) 0.0206(3) 0.0225(15) Uani 1 1 d . . .
C3 C 0.3527(5) 0.0034(4) 0.1325(3) 0.0311(17) Uani 1 1 d . . .
H3A H 0.3029 -0.0151 0.1719 0.047 Uiso 1 1 calc R . .
H3B H 0.4237 0.0242 0.1459 0.047 Uiso 1 1 calc R . .
H3C H 0.3687 -0.0431 0.1129 0.047 Uiso 1 1 calc R . .
C4 C 0.2801(6) 0.1449(4) 0.1118(4) 0.0342(18) Uani 1 1 d . . .
H4A H 0.2432 0.1898 0.0791 0.051 Uiso 1 1 calc R . .
H4B H 0.3542 0.1635 0.1229 0.051 Uiso 1 1 calc R . .
H4C H 0.2330 0.1287 0.1526 0.051 Uiso 1 1 calc R . .
C5 C 1.1910(6) 0.9928(4) 0.3218(3) 0.0320(17) Uani 1 1 d . . .
H5A H 1.1951 0.9340 0.3208 0.038 Uiso 1 1 calc R . .
H5B H 1.2657 1.0184 0.3073 0.038 Uiso 1 1 calc R . .
C39 C 1.2570(6) 1.2192(4) 0.3329(3) 0.0330(18) Uani 1 1 d . . .
H39 H 1.3351 1.2059 0.3363 0.040 Uiso 1 1 calc R . .
C32 C 0.1493(6) 0.3717(4) 0.0426(4) 0.041(2) Uani 1 1 d . . .
H32A H 0.2005 0.3304 0.0691 0.062 Uiso 1 1 calc R . .
H32B H 0.1040 0.3964 0.0727 0.062 Uiso 1 1 calc R . .
H32C H 0.1937 0.4149 0.0117 0.062 Uiso 1 1 calc R . .
C36 C 1.0180(6) 1.2584(4) 0.3229(3) 0.0275(16) Uani 1 1 d . . .
C57 C 0.8926(6) 1.2896(4) 0.3181(4) 0.0360(18) Uani 1 1 d . . .
C2 C 0.3720(5) 0.0991(4) 0.0202(3) 0.0269(16) Uani 1 1 d . . .
H2A H 0.4514 0.1014 0.0341 0.032 Uiso 1 1 calc R . .
H2B H 0.3496 0.1552 -0.0053 0.032 Uiso 1 1 calc R . .
C63 C 0.5173(6) -0.3272(4) -0.0151(4) 0.044(2) Uani 1 1 d . . .
H63A H 0.5568 -0.3714 -0.0295 0.067 Uiso 1 1 calc R . .
H63B H 0.5504 -0.3205 0.0266 0.067 Uiso 1 1 calc R . .
H63C H 0.5250 -0.2754 -0.0500 0.067 Uiso 1 1 calc R . .
C34 C -0.0125(6) 0.3953(4) -0.0407(4) 0.0348(18) Uani 1 1 d . . .
H34A H 0.0320 0.4367 -0.0733 0.052 Uiso 1 1 calc R . .
H34B H -0.0540 0.4222 -0.0105 0.052 Uiso 1 1 calc R . .
H34C H -0.0662 0.3689 -0.0645 0.052 Uiso 1 1 calc R . .
C30 C 1.1830(6) 0.8403(4) 0.4383(3) 0.0317(18) Uani 1 1 d . . .
C62 C 0.3376(6) -0.3604(4) -0.0692(4) 0.044(2) Uani 1 1 d . . .
H62A H 0.3765 -0.4051 -0.0832 0.066 Uiso 1 1 calc R . .
H62B H 0.3464 -0.3089 -0.1043 0.066 Uiso 1 1 calc R . .
H62C H 0.2570 -0.3738 -0.0616 0.066 Uiso 1 1 calc R . .
C37 C 1.1038(7) 1.3172(4) 0.2931(4) 0.0378(19) Uani 1 1 d . . .
H37 H 1.0804 1.3706 0.2690 0.045 Uiso 1 1 calc R . .
C53 C 0.0448(5) -0.2265(4) 0.1795(4) 0.0333(18) Uani 1 1 d . . .
H53A H 0.0129 -0.2384 0.2252 0.050 Uiso 1 1 calc R . .
H53B H 0.0087 -0.2621 0.1547 0.050 Uiso 1 1 calc R . .
H53C H 0.0311 -0.1685 0.1566 0.050 Uiso 1 1 calc R . .
C79 C 0.9084(7) 0.7049(4) 0.4517(4) 0.044(2) Uani 1 1 d . . .
C64 C 0.3783(6) -0.4338(4) 0.0501(4) 0.040(2) Uani 1 1 d . . .
H64A H 0.4178 -0.4766 0.0336 0.061 Uiso 1 1 calc R . .
H64B H 0.2980 -0.4484 0.0576 0.061 Uiso 1 1 calc R . .
H64C H 0.4116 -0.4298 0.0924 0.061 Uiso 1 1 calc R . .
C6 C 1.1016(6) 1.0360(4) 0.2739(4) 0.042(2) Uani 1 1 d . . .
H6A H 1.1171 1.0275 0.2287 0.051 Uiso 1 1 calc R . .
H6B H 1.1041 1.0960 0.2704 0.051 Uiso 1 1 calc R . .
C33 C -0.0059(6) 0.2646(4) 0.0521(4) 0.0345(18) Uani 1 1 d . . .
H33A H 0.0429 0.2219 0.0791 0.052 Uiso 1 1 calc R . .
H33B H -0.0596 0.2390 0.0276 0.052 Uiso 1 1 calc R . .
H33C H -0.0476 0.2924 0.0815 0.052 Uiso 1 1 calc R . .
C52 C 0.2303(6) -0.1881(4) 0.2253(4) 0.0395(19) Uani 1 1 d . . .
H52A H 0.1956 -0.2012 0.2703 0.059 Uiso 1 1 calc R . .
H52B H 0.2180 -0.1297 0.2032 0.059 Uiso 1 1 calc R . .
H52C H 0.3117 -0.1991 0.2288 0.059 Uiso 1 1 calc R . .
O9 O 0.4226(6) 0.9909(5) 0.7376(4) 0.104(2) Uani 1 1 d . . .
C44 C 0.4551(6) 0.3619(4) -0.2182(4) 0.046(2) Uani 1 1 d . . .
H44A H 0.4538 0.3074 -0.2277 0.069 Uiso 1 1 calc R . .
H44B H 0.4957 0.3583 -0.1765 0.069 Uiso 1 1 calc R . .
H44C H 0.4934 0.4014 -0.2552 0.069 Uiso 1 1 calc R . .
C20 C 1.1236(7) 0.6759(4) 0.4481(4) 0.049(2) Uani 1 1 d . . .
H20 H 1.1042 0.6196 0.4529 0.058 Uiso 1 1 calc R . .
C42 C 0.3346(7) 0.4768(4) -0.1959(4) 0.048(2) Uani 1 1 d . . .
H42A H 0.3763 0.4732 -0.1545 0.072 Uiso 1 1 calc R . .
H42B H 0.2574 0.4960 -0.1906 0.072 Uiso 1 1 calc R . .
H42C H 0.3729 0.5159 -0.2333 0.072 Uiso 1 1 calc R . .
C7 C 0.9654(7) 0.9195(4) 0.2824(4) 0.051(2) Uani 1 1 d . . .
H7A H 1.0192 0.8792 0.3075 0.076 Uiso 1 1 calc R . .
H7B H 0.9777 0.9260 0.2341 0.076 Uiso 1 1 calc R . .
H7C H 0.8880 0.9001 0.2949 0.076 Uiso 1 1 calc R . .
C58 C 0.8026(6) 1.2293(4) 0.3621(4) 0.041(2) Uani 1 1 d . . .
H58A H 0.7274 1.2546 0.3552 0.062 Uiso 1 1 calc R . .
H58B H 0.8220 1.2188 0.4095 0.062 Uiso 1 1 calc R . .
H58C H 0.8023 1.1771 0.3488 0.062 Uiso 1 1 calc R . .
C29 C 1.2675(7) 0.7788(4) 0.4410(4) 0.046(2) Uani 1 1 d . . .
H29 H 1.3449 0.7938 0.4405 0.055 Uiso 1 1 calc R . .
C60 C 0.8836(7) 1.3723(4) 0.3400(4) 0.052(2) Uani 1 1 d . . .
H60A H 0.8049 1.3912 0.3369 0.077 Uiso 1 1 calc R . .
H60B H 0.9317 1.4143 0.3105 0.077 Uiso 1 1 calc R . .
H60C H 0.9085 1.3633 0.3865 0.077 Uiso 1 1 calc R . .
C8 C 0.8993(7) 1.0619(4) 0.2602(4) 0.048(2) Uani 1 1 d . . .
H8A H 0.9091 1.1156 0.2702 0.071 Uiso 1 1 calc R . .
H8B H 0.8224 1.0415 0.2730 0.071 Uiso 1 1 calc R . .
H8C H 0.9116 1.0679 0.2120 0.071 Uiso 1 1 calc R . .
C19 C 1.0344(7) 0.7336(4) 0.4448(4) 0.040(2) Uani 1 1 d . . .
C59 C 0.8572(7) 1.3092(4) 0.2425(4) 0.048(2) Uani 1 1 d . . .
H59A H 0.7787 1.3287 0.2384 0.072 Uiso 1 1 calc R . .
H59B H 0.8636 1.2591 0.2264 0.072 Uiso 1 1 calc R . .
H59C H 0.9070 1.3521 0.2155 0.072 Uiso 1 1 calc R . .
C28 C 1.2390(7) 0.6972(4) 0.4445(4) 0.051(2) Uani 1 1 d . . .
C49 C 1.3343(8) 0.6269(4) 0.4520(4) 0.057(3) Uani 1 1 d . . .
C68 C 1.3773(7) 1.3402(5) 0.2078(4) 0.057(2) Uani 1 1 d . . .
H68A H 1.3231 1.3365 0.1732 0.085 Uiso 1 1 calc R . .
H68B H 1.4130 1.2863 0.2252 0.085 Uiso 1 1 calc R . .
H68C H 1.4354 1.3813 0.1883 0.085 Uiso 1 1 calc R . .
C78 C 0.8506(8) 0.7250(6) 0.5121(5) 0.078(3) Uani 1 1 d . . .
H78A H 0.7714 0.7074 0.5146 0.117 Uiso 1 1 calc R . .
H78B H 0.8543 0.7847 0.5075 0.117 Uiso 1 1 calc R . .
H78C H 0.8891 0.6960 0.5531 0.117 Uiso 1 1 calc R . .
C66 C 1.2619(8) 1.4540(4) 0.2360(5) 0.075(3) Uani 1 1 d . . .
H66A H 1.2085 1.4504 0.2009 0.113 Uiso 1 1 calc R . .
H66B H 1.3225 1.4929 0.2165 0.113 Uiso 1 1 calc R . .
H66C H 1.2221 1.4732 0.2713 0.113 Uiso 1 1 calc R . .
C43 C 0.2682(8) 0.3968(5) -0.2755(4) 0.061(3) Uani 1 1 d . . .
H43A H 0.2660 0.3421 -0.2845 0.092 Uiso 1 1 calc R . .
H43B H 0.3080 0.4355 -0.3125 0.092 Uiso 1 1 calc R . .
H43C H 0.1909 0.4163 -0.2714 0.092 Uiso 1 1 calc R . .
C47 C 0.8382(9) 0.7497(5) 0.3900(5) 0.081(3) Uani 1 1 d . . .
H47A H 0.8708 0.7381 0.3493 0.121 Uiso 1 1 calc R . .
H47B H 0.8397 0.8094 0.3857 0.121 Uiso 1 1 calc R . .
H47C H 0.7598 0.7299 0.3961 0.121 Uiso 1 1 calc R . .
C48 C 0.8962(9) 0.6105(5) 0.4568(7) 0.112(5) Uani 1 1 d . . .
H48A H 0.9334 0.5976 0.4178 0.169 Uiso 1 1 calc R . .
H48B H 0.8158 0.5960 0.4578 0.169 Uiso 1 1 calc R . .
H48C H 0.9318 0.5788 0.4980 0.169 Uiso 1 1 calc R . .
C69 C 0.4048(9) 0.8479(7) 0.7648(7) 0.108(4) Uani 1 1 d . . .
H69A H 0.4064 0.7968 0.7498 0.163 Uiso 1 1 calc R . .
H69B H 0.3297 0.8548 0.7836 0.163 Uiso 1 1 calc R . .
H69C H 0.4619 0.8451 0.7993 0.163 Uiso 1 1 calc R . .
C55 C 1.3411(8) 0.5788(6) 0.5262(5) 0.085(3) Uani 1 1 d . . .
H55A H 1.2666 0.5555 0.5420 0.127 Uiso 1 1 calc R . .
H55B H 1.3648 0.6162 0.5532 0.127 Uiso 1 1 calc R . .
H55C H 1.3962 0.5340 0.5307 0.127 Uiso 1 1 calc R . .
C71 C 0.4404(12) 1.0743(11) 0.6843(8) 0.156(6) Uani 1 1 d . . .
H71A H 0.5175 1.0765 0.6642 0.188 Uiso 1 1 calc R . .
H71B H 0.3850 1.0796 0.6479 0.188 Uiso 1 1 calc R . .
C67 C 1.3981(8) 1.3732(5) 0.3208(5) 0.073(3) Uani 1 1 d . . .
H67A H 1.4555 1.4149 0.3014 0.110 Uiso 1 1 calc R . .
H67B H 1.4347 1.3196 0.3381 0.110 Uiso 1 1 calc R . .
H67C H 1.3580 1.3892 0.3576 0.110 Uiso 1 1 calc R . .
C72 C 0.4267(12) 1.1371(7) 0.7145(7) 0.132(6) Uani 1 1 d . . .
H72A H 0.4355 1.1901 0.6810 0.198 Uiso 1 1 calc R . .
H72B H 0.4837 1.1328 0.7492 0.198 Uiso 1 1 calc R . .
H72C H 0.3509 1.1339 0.7351 0.198 Uiso 1 1 calc R . .
C70 C 0.4286(10) 0.9165(7) 0.7091(7) 0.113(5) Uani 1 1 d . . .
H70A H 0.3720 0.9203 0.6736 0.136 Uiso 1 1 calc R . .
H70B H 0.5048 0.9113 0.6899 0.136 Uiso 1 1 calc R . .
C50 C 1.3015(10) 0.5633(6) 0.4110(5) 0.098(4) Uani 1 1 d . . .
H50A H 1.2969 0.5918 0.3633 0.146 Uiso 1 1 calc R . .
H50B H 1.2280 0.5385 0.4272 0.146 Uiso 1 1 calc R . .
H50C H 1.3591 0.5200 0.4171 0.146 Uiso 1 1 calc R . .
C56 C 1.4474(10) 0.6635(6) 0.4247(9) 0.183(9) Uani 1 1 d . . .
H56A H 1.4402 0.6929 0.3773 0.274 Uiso 1 1 calc R . .
H56B H 1.5032 0.6192 0.4288 0.274 Uiso 1 1 calc R . .
H56C H 1.4723 0.7021 0.4503 0.274 Uiso 1 1 calc R . .

loop_
_atom_site_aniso_label
_atom_site_aniso_U_11
_atom_site_aniso_U_22
_atom_site_aniso_U_33
_atom_site_aniso_U_23
_atom_site_aniso_U_13
_atom_site_aniso_U_12
V1 0.0195(6) 0.0181(5) 0.0254(7) -0.0061(5) 0.0071(5) 0.0020(4)
V2 0.0282(7) 0.0217(6) 0.0282(7) -0.0054(5) 0.0098(6) 0.0008(5)
O1 0.018(2) 0.021(2) 0.029(3) -0.005(2) 0.006(2) 0.0017(18)
O2 0.024(3) 0.019(2) 0.021(3) -0.0058(19) 0.008(2) 0.0048(18)
O8 0.029(4) 0.019(3) 0.026(4) -0.007(3) 0.015(3) -0.002(3)
O6 0.029(3) 0.018(2) 0.032(3) -0.0030(19) 0.017(2) 0.0022(19)
O3 0.026(3) 0.025(2) 0.025(3) -0.0113(19) 0.010(2) 0.0017(19)
O4 0.024(4) 0.019(3) 0.024(4) -0.007(3) 0.003(3) 0.000(3)
O5 0.030(3) 0.023(2) 0.036(3) -0.002(2) 0.010(2) 0.001(2)
O7 0.030(3) 0.031(2) 0.032(3) -0.010(2) 0.004(2) 0.000(2)
N3 0.031(3) 0.023(3) 0.018(3) 0.000(2) 0.009(3) 0.004(2)
N1 0.013(3) 0.017(3) 0.031(3) -0.010(2) 0.001(2) 0.006(2)
N2 0.028(3) 0.027(3) 0.023(3) -0.009(2) 0.006(3) -0.002(2)
C21 0.011(3) 0.019(3) 0.028(4) -0.005(3) -0.001(3) 0.002(3)
C61 0.029(4) 0.018(3) 0.028(4) -0.002(3) 0.008(3) 0.003(3)
N4 0.042(4) 0.030(3) 0.027(4) -0.009(3) 0.005(3) 0.006(3)
C27 0.018(4) 0.023(3) 0.029(4) -0.017(3) 0.012(3) -0.002(3)
C12 0.015(4) 0.020(3) 0.031(4) -0.001(3) -0.004(3) 0.002(3)
C23 0.025(4) 0.016(3) 0.028(4) -0.001(3) 0.000(3) 0.007(3)
C51 0.021(4) 0.026(3) 0.023(4) -0.001(3) 0.000(3) 0.001(3)
C13 0.028(4) 0.019(3) 0.037(5) -0.010(3) 0.005(4) -0.003(3)
C1 0.023(4) 0.031(4) 0.027(4) -0.013(3) 0.008(3) 0.008(3)
C22 0.014(3) 0.019(3) 0.030(4) -0.008(3) 0.004(3) -0.001(3)
C14 0.015(4) 0.022(3) 0.034(4) -0.007(3) 0.000(3) -0.007(3)
C26 0.019(4) 0.015(3) 0.030(4) -0.005(3) 0.005(3) 0.002(3)
C35 0.027(4) 0.026(3) 0.026(4) -0.002(3) 0.008(3) 0.008(3)
C40 0.039(5) 0.022(3) 0.021(4) -0.006(3) 0.008(3) 0.006(3)
C46 0.023(4) 0.026(3) 0.030(4) -0.008(3) 0.011(3) 0.000(3)
C45 0.030(4) 0.026(3) 0.030(4) 0.006(3) 0.014(3) 0.007(3)
C65 0.046(5) 0.027(4) 0.048(5) -0.003(4) 0.016(4) -0.011(3)
C41 0.038(5) 0.025(3) 0.022(4) -0.001(3) 0.003(3) -0.007(3)
C25 0.026(4) 0.025(3) 0.024(4) -0.008(3) 0.012(3) 0.000(3)
C11 0.011(3) 0.020(3) 0.024(4) 0.001(3) 0.000(3) 0.001(3)
C38 0.036(5) 0.027(4) 0.036(5) -0.004(3) 0.020(4) -0.003(3)
C18 0.045(5) 0.026(4) 0.021(4) 0.001(3) 0.017(4) 0.003(3)
C15 0.023(4) 0.024(3) 0.023(4) -0.003(3) -0.001(3) 0.002(3)
C16 0.014(3) 0.015(3) 0.032(4) -0.002(3) -0.006(3) 0.006(3)
C31 0.021(4) 0.019(3) 0.040(5) -0.010(3) 0.003(3) -0.004(3)
C17 0.025(4) 0.021(3) 0.018(4) 0.001(3) 0.009(3) 0.001(3)
C54 0.049(5) 0.037(4) 0.031(5) -0.002(3) 0.004(4) 0.007(4)
C24 0.020(4) 0.018(3) 0.032(4) -0.011(3) 0.005(3) 0.003(3)
C3 0.023(4) 0.042(4) 0.026(4) -0.005(3) -0.002(3) -0.003(3)
C4 0.029(4) 0.031(4) 0.048(5) -0.021(4) 0.003(4) -0.001(3)
C5 0.038(5) 0.027(4) 0.029(5) -0.006(3) 0.007(4) 0.004(3)
C39 0.038(4) 0.019(3) 0.039(5) -0.003(3) 0.021(4) -0.004(3)
C32 0.036(5) 0.035(4) 0.057(6) -0.018(4) 0.009(4) -0.001(3)
C36 0.036(4) 0.026(3) 0.022(4) -0.008(3) -0.001(3) 0.005(3)
C57 0.035(5) 0.029(4) 0.039(5) 0.000(3) 0.005(4) 0.010(3)
C2 0.014(4) 0.028(3) 0.037(5) -0.006(3) 0.002(3) -0.002(3)
C63 0.031(4) 0.023(4) 0.085(7) -0.025(4) 0.025(4) 0.001(3)
C34 0.028(4) 0.027(4) 0.051(5) -0.014(3) 0.001(4) 0.008(3)
C30 0.042(5) 0.020(3) 0.030(4) 0.001(3) 0.008(4) 0.012(3)
C62 0.047(5) 0.037(4) 0.054(6) -0.023(4) 0.012(4) 0.011(4)
C37 0.055(5) 0.023(4) 0.032(5) 0.000(3) 0.012(4) 0.004(3)
C53 0.028(4) 0.034(4) 0.036(5) -0.006(3) 0.017(4) 0.002(3)
C79 0.058(6) 0.024(4) 0.048(6) -0.009(4) 0.011(5) -0.003(4)
C64 0.042(5) 0.024(4) 0.058(5) -0.016(4) 0.014(4) 0.005(3)
C6 0.046(5) 0.049(5) 0.032(5) -0.012(4) 0.016(4) 0.000(4)
C33 0.028(4) 0.031(4) 0.048(5) -0.018(3) 0.016(4) 0.005(3)
C52 0.040(5) 0.044(4) 0.032(5) -0.005(4) -0.001(4) -0.003(4)
O9 0.083(6) 0.093(6) 0.129(7) -0.014(5) -0.006(5) 0.000(4)
C44 0.041(5) 0.038(4) 0.053(6) -0.002(4) 0.024(4) -0.010(4)
C20 0.070(6) 0.025(4) 0.049(6) -0.009(4) 0.029(5) 0.003(4)
C42 0.051(5) 0.036(4) 0.053(6) -0.005(4) 0.019(4) -0.012(4)
C7 0.077(6) 0.049(5) 0.028(5) -0.014(4) 0.004(4) -0.004(4)
C58 0.028(4) 0.042(4) 0.054(6) -0.012(4) 0.005(4) 0.008(3)
C29 0.046(5) 0.026(4) 0.058(6) 0.000(4) 0.027(4) 0.008(3)
C60 0.049(5) 0.049(5) 0.058(6) -0.015(4) 0.006(4) 0.018(4)
C8 0.059(6) 0.046(5) 0.034(5) -0.005(4) 0.001(4) 0.015(4)
C19 0.062(6) 0.019(3) 0.038(5) -0.003(3) 0.016(4) 0.003(3)
C59 0.050(5) 0.051(5) 0.041(5) -0.007(4) -0.008(4) 0.021(4)
C28 0.059(6) 0.037(4) 0.048(6) 0.001(4) 0.030(5) 0.017(4)
C49 0.072(6) 0.034(4) 0.059(6) -0.002(4) 0.037(5) 0.024(4)
C68 0.056(6) 0.054(5) 0.058(6) -0.014(4) 0.033(5) -0.017(4)
C78 0.079(7) 0.085(7) 0.079(8) -0.042(6) 0.031(6) -0.038(6)
C66 0.078(7) 0.026(4) 0.105(8) 0.012(5) 0.040(6) -0.007(4)
C43 0.084(7) 0.045(5) 0.040(6) 0.015(4) 0.000(5) -0.017(4)
C47 0.094(8) 0.073(7) 0.070(7) -0.007(6) -0.001(6) -0.032(6)
C48 0.101(9) 0.041(6) 0.197(14) -0.035(7) 0.046(9) -0.024(5)
C69 0.073(8) 0.107(9) 0.157(13) -0.050(9) -0.050(8) 0.035(7)
C55 0.081(8) 0.086(7) 0.090(9) -0.026(6) -0.015(6) 0.053(6)
C71 0.113(12) 0.202(18) 0.146(15) -0.034(14) 0.077(11) -0.005(11)
C67 0.092(8) 0.060(6) 0.065(7) -0.009(5) 0.001(6) -0.039(5)
C72 0.191(15) 0.099(9) 0.125(12) -0.065(9) 0.058(10) -0.051(9)
C70 0.068(8) 0.086(9) 0.178(15) -0.020(9) 0.014(9) -0.003(7)
C50 0.154(11) 0.073(7) 0.072(8) -0.030(6) -0.007(7) 0.069(7)
C56 0.099(10) 0.037(6) 0.38(2) 0.000(9) 0.137(13) 0.027(6)

loop_
_atom_type_symbol
_atom_type_description
_atom_type_scat_dispersion_real
_atom_type_scat_dispersion_imag
_atom_type_scat_source
C C 0.0033 0.0016 'International Tables Vol C Tables 4.2.6.8 and 6.1.1.4'
H H 0.0000 0.0000 'International Tables Vol C Tables 4.2.6.8 and 6.1.1.4'
N N 0.0061 0.0033 'International Tables Vol C Tables 4.2.6.8 and 6.1.1.4'
O O 0.0106 0.0060 'International Tables Vol C Tables 4.2.6.8 and 6.1.1.4'
V V 0.3005 0.5294 'International Tables Vol C Tables 4.2.6.8 and 6.1.1.4'

loop_
_geom_angle_atom_site_label_1
_geom_angle_atom_site_label_2
_geom_angle_atom_site_label_3
_geom_angle
_geom_angle_site_symmetry_1
_geom_angle_site_symmetry_3
_geom_angle_publ_flag
O3 V1 O4 105.07(16) . . ?
O3 V1 O1 95.50(18) . . ?
O4 V1 O1 94.29(13) . . ?
O3 V1 O2 94.72(18) . . ?
O4 V1 O2 93.83(13) . . ?
O1 V1 O2 164.84(17) . . ?
O3 V1 N1 165.4(2) . . ?
O4 V1 N1 89.47(13) . . ?
O1 V1 N1 84.05(16) . . ?
O2 V1 N1 83.24(16) . . ?
O3 V1 N2 89.8(2) . . ?
O4 V1 N2 165.07(13) . . ?
O1 V1 N2 83.13(17) . . ?
O2 V1 N2 85.73(17) . . ?
N1 V1 N2 75.65(17) . . ?
O7 V2 O8 106.65(16) . . ?
O7 V2 O6 95.42(19) . . ?
O8 V2 O6 92.64(14) . . ?
O7 V2 O5 94.17(19) . . ?
O8 V2 O5 94.24(14) . . ?
O6 V2 O5 166.09(18) . . ?
O7 V2 N4 89.9(2) . . ?
O8 V2 N4 163.17(16) . . ?
O6 V2 N4 82.66(18) . . ?
O5 V2 N4 87.30(18) . . ?
O7 V2 N3 165.6(2) . . ?
O8 V2 N3 87.76(14) . . ?
O6 V2 N3 84.80(17) . . ?
O5 V2 N3 83.41(18) . . ?
N4 V2 N3 75.75(19) . . ?
C11 O1 V1 143.4(4) . . ?
C21 O2 V1 140.9(4) . . ?
V2 O8 V2 180.000(2) . 2_776 ?
C35 O6 V2 143.1(4) . . ?
V1 O4 V1 180.00(7) 2 . ?
C18 O5 V2 141.8(4) . . ?
C5 N3 C45 110.3(5) . . ?
C5 N3 C46 112.0(5) . . ?
C45 N3 C46 105.1(5) . . ?
C5 N3 V2 111.7(4) . . ?
C45 N3 V2 109.2(4) . . ?
C46 N3 V2 108.2(3) . . ?
C1 N1 C27 110.1(4) . . ?
C1 N1 C17 112.7(5) . . ?
C27 N1 C17 105.1(5) . . ?
C1 N1 V1 111.2(4) . . ?
C27 N1 V1 109.4(3) . . ?
C17 N1 V1 107.9(3) . . ?
C3 N2 C2 109.8(5) . . ?
C3 N2 C4 108.2(5) . . ?
C2 N2 C4 106.7(5) . . ?
C3 N2 V1 113.5(4) . . ?
C2 N2 V1 108.6(4) . . ?
C4 N2 V1 109.8(4) . . ?
O2 C21 C26 120.7(5) . . ?
O2 C21 C22 119.0(5) . . ?
C26 C21 C22 120.3(5) . . ?
C64 C61 C63 109.5(5) . . ?
C64 C61 C62 107.1(5) . . ?
C63 C61 C62 109.3(6) . . ?
C64 C61 C24 112.1(5) . . ?
C63 C61 C24 108.8(5) . . ?
C62 C61 C24 109.9(5) . . ?
C8 N4 C7 108.3(6) . . ?
C8 N4 C6 106.6(5) . . ?
C7 N4 C6 109.5(5) . . ?
C8 N4 V2 110.1(4) . . ?
C7 N4 V2 114.4(4) . . ?
C6 N4 V2 107.7(4) . . ?
C26 C27 N1 116.2(5) . . ?
C26 C27 H27A 108.2 . . ?
N1 C27 H27A 108.2 . . ?
C26 C27 H27B 108.2 . . ?
N1 C27 H27B 108.2 . . ?
H27A C27 H27B 107.4 . . ?
C13 C12 C11 116.6(6) . . ?
C13 C12 C31 117.7(5) . . ?
C11 C12 C31 125.7(5) . . ?
C24 C23 C22 125.1(5) . . ?
C24 C23 H23 117.5 . . ?
C22 C23 H23 117.5 . . ?
C54 C51 C53 106.7(5) . . ?
C54 C51 C22 112.5(5) . . ?
C53 C51 C22 110.0(5) . . ?
C54 C51 C52 107.4(5) . . ?
C53 C51 C52 108.5(5) . . ?
C22 C51 C52 111.6(5) . . ?
C12 C13 C14 124.9(6) . . ?
C12 C13 H13 117.6 . . ?
C14 C13 H13 117.6 . . ?
N1 C1 C2 112.4(5) . . ?
N1 C1 H1A 109.1 . . ?
C2 C1 H1A 109.1 . . ?
N1 C1 H1B 109.1 . . ?
C2 C1 H1B 109.1 . . ?
H1A C1 H1B 107.9 . . ?
C23 C22 C21 116.2(6) . . ?
C23 C22 C51 120.7(5) . . ?
C21 C22 C51 123.0(5) . . ?
C15 C14 C13 116.3(6) . . ?
C15 C14 C41 121.5(6) . . ?
C13 C14 C41 122.2(5) . . ?
C25 C26 C21 119.2(5) . . ?
C25 C26 C27 118.2(6) . . ?
C21 C26 C27 122.3(5) . . ?
O6 C35 C36 123.6(6) . . ?
O6 C35 C40 118.7(5) . . ?
C36 C35 C40 117.7(6) . . ?
C39 C40 C35 121.7(6) . . ?
C39 C40 C46 118.6(6) . . ?
C35 C40 C46 119.6(5) . . ?
C40 C46 N3 116.9(5) . . ?
C40 C46 H46A 108.1 . . ?
N3 C46 H46A 108.1 . . ?
C40 C46 H46B 108.1 . . ?
N3 C46 H46B 108.1 . . ?
H46A C46 H46B 107.3 . . ?
N3 C45 C30 115.8(6) . . ?
N3 C45 H45A 108.3 . . ?
C30 C45 H45A 108.3 . . ?
N3 C45 H45B 108.3 . . ?
C30 C45 H45B 108.3 . . ?
H45A C45 H45B 107.4 . . ?
C67 C65 C38 109.8(6) . . ?
C67 C65 C66 109.1(7) . . ?
C38 C65 C66 112.5(6) . . ?
C67 C65 C68 109.8(7) . . ?
C38 C65 C68 108.8(6) . . ?
C66 C65 C68 106.8(6) . . ?
C43 C41 C42 109.9(6) . . ?
C43 C41 C44 108.9(6) . . ?
C42 C41 C44 108.4(6) . . ?
C43 C41 C14 107.6(5) . . ?
C42 C41 C14 112.6(6) . . ?
C44 C41 C14 109.3(5) . . ?
C24 C25 C26 122.9(6) . . ?
C24 C25 H25 118.6 . . ?
C26 C25 H25 118.6 . . ?
O1 C11 C16 118.0(5) . . ?
O1 C11 C12 122.3(5) . . ?
C16 C11 C12 119.7(5) . . ?
C37 C38 C39 118.0(6) . . ?
C37 C38 C65 123.2(6) . . ?
C39 C38 C65 118.9(6) . . ?
O5 C18 C30 120.8(6) . . ?
O5 C18 C19 120.7(7) . . ?
C30 C18 C19 118.5(6) . . ?
C14 C15 C16 122.8(6) . . ?
C14 C15 H15 118.6 . . ?
C16 C15 H15 118.6 . . ?
C15 C16 C11 119.6(5) . . ?
C15 C16 C17 121.1(6) . . ?
C11 C16 C17 119.2(5) . . ?
C34 C31 C33 107.7(5) . . ?
C34 C31 C32 108.8(5) . . ?
C33 C31 C32 107.8(6) . . ?
C34 C31 C12 108.6(5) . . ?
C33 C31 C12 114.8(5) . . ?
C32 C31 C12 109.0(5) . . ?
C16 C17 N1 116.3(5) . . ?
C16 C17 H17A 108.2 . . ?
N1 C17 H17A 108.2 . . ?
C16 C17 H17B 108.2 . . ?
N1 C17 H17B 108.2 . . ?
H17A C17 H17B 107.4 . . ?
C51 C54 H54A 109.5 . . ?
C51 C54 H54B 109.5 . . ?
H54A C54 H54B 109.5 . . ?
C51 C54 H54C 109.5 . . ?
H54A C54 H54C 109.5 . . ?
H54B C54 H54C 109.5 . . ?
C25 C24 C23 116.2(5) . . ?
C25 C24 C61 120.8(6) . . ?
C23 C24 C61 123.1(5) . . ?
N2 C3 H3A 109.5 . . ?
N2 C3 H3B 109.5 . . ?
H3A C3 H3B 109.5 . . ?
N2 C3 H3C 109.5 . . ?
H3A C3 H3C 109.5 . . ?
H3B C3 H3C 109.5 . . ?
N2 C4 H4A 109.5 . . ?
N2 C4 H4B 109.5 . . ?
H4A C4 H4B 109.5 . . ?
N2 C4 H4C 109.5 . . ?
H4A C4 H4C 109.5 . . ?
H4B C4 H4C 109.5 . . ?
N3 C5 C6 111.0(5) . . ?
N3 C5 H5A 109.4 . . ?
C6 C5 H5A 109.4 . . ?
N3 C5 H5B 109.4 . . ?
C6 C5 H5B 109.4 . . ?
H5A C5 H5B 108.0 . . ?
C40 C39 C38 119.8(6) . . ?
C40 C39 H39 120.1 . . ?
C38 C39 H39 120.1 . . ?
C31 C32 H32A 109.5 . . ?
C31 C32 H32B 109.5 . . ?
H32A C32 H32B 109.5 . . ?
C31 C32 H32C 109.5 . . ?
H32A C32 H32C 109.5 . . ?
H32B C32 H32C 109.5 . . ?
C37 C36 C35 118.5(6) . . ?
C37 C36 C57 117.1(6) . . ?
C35 C36 C57 124.4(6) . . ?
C60 C57 C36 110.2(6) . . ?
C60 C57 C59 106.9(5) . . ?
C36 C57 C59 108.2(6) . . ?
C60 C57 C58 106.2(6) . . ?
C36 C57 C58 116.1(5) . . ?
C59 C57 C58 108.9(6) . . ?
N2 C2 C1 109.4(5) . . ?
N2 C2 H2A 109.8 . . ?
C1 C2 H2A 109.8 . . ?
N2 C2 H2B 109.8 . . ?
C1 C2 H2B 109.8 . . ?
H2A C2 H2B 108.2 . . ?
C61 C63 H63A 109.5 . . ?
C61 C63 H63B 109.5 . . ?
H63A C63 H63B 109.5 . . ?
C61 C63 H63C 109.5 . . ?
H63A C63 H63C 109.5 . . ?
H63B C63 H63C 109.5 . . ?
C31 C34 H34A 109.5 . . ?
C31 C34 H34B 109.5 . . ?
H34A C34 H34B 109.5 . . ?
C31 C34 H34C 109.5 . . ?
H34A C34 H34C 109.5 . . ?
H34B C34 H34C 109.5 . . ?
C29 C30 C18 120.6(6) . . ?
C29 C30 C45 119.2(7) . . ?
C18 C30 C45 120.0(5) . . ?
C61 C62 H62A 109.5 . . ?
C61 C62 H62B 109.5 . . ?
H62A C62 H62B 109.5 . . ?
C61 C62 H62C 109.5 . . ?
H62A C62 H62C 109.5 . . ?
H62B C62 H62C 109.5 . . ?
C38 C37 C36 124.1(6) . . ?
C38 C37 H37 117.9 . . ?
C36 C37 H37 117.9 . . ?
C51 C53 H53A 109.5 . . ?
C51 C53 H53B 109.5 . . ?
H53A C53 H53B 109.5 . . ?
C51 C53 H53C 109.5 . . ?
H53A C53 H53C 109.5 . . ?
H53B C53 H53C 109.5 . . ?
C78 C79 C47 105.7(7) . . ?
C78 C79 C19 111.3(7) . . ?
C47 C79 C19 111.9(6) . . ?
C78 C79 C48 109.5(7) . . ?
C47 C79 C48 105.9(7) . . ?
C19 C79 C48 112.2(6) . . ?
C61 C64 H64A 109.5 . . ?
C61 C64 H64B 109.5 . . ?
H64A C64 H64B 109.5 . . ?
C61 C64 H64C 109.5 . . ?
H64A C64 H64C 109.5 . . ?
H64B C64 H64C 109.5 . . ?
C5 C6 N4 110.4(6) . . ?
C5 C6 H6A 109.6 . . ?
N4 C6 H6A 109.6 . . ?
C5 C6 H6B 109.6 . . ?
N4 C6 H6B 109.6 . . ?
H6A C6 H6B 108.1 . . ?
C31 C33 H33A 109.5 . . ?
C31 C33 H33B 109.5 . . ?
H33A C33 H33B 109.5 . . ?
C31 C33 H33C 109.5 . . ?
H33A C33 H33C 109.5 . . ?
H33B C33 H33C 109.5 . . ?
C51 C52 H52A 109.5 . . ?
C51 C52 H52B 109.5 . . ?
H52A C52 H52B 109.5 . . ?
C51 C52 H52C 109.5 . . ?
H52A C52 H52C 109.5 . . ?
H52B C52 H52C 109.5 . . ?
C70 O9 C71 113.9(11) . . ?
C41 C44 H44A 109.5 . . ?
C41 C44 H44B 109.5 . . ?
H44A C44 H44B 109.5 . . ?
C41 C44 H44C 109.5 . . ?
H44A C44 H44C 109.5 . . ?
H44B C44 H44C 109.5 . . ?
C28 C20 C19 123.8(7) . . ?
C28 C20 H20 118.1 . . ?
C19 C20 H20 118.1 . . ?
C41 C42 H42A 109.5 . . ?
C41 C42 H42B 109.5 . . ?
H42A C42 H42B 109.5 . . ?
C41 C42 H42C 109.5 . . ?
H42A C42 H42C 109.5 . . ?
H42B C42 H42C 109.5 . . ?
N4 C7 H7A 109.5 . . ?
N4 C7 H7B 109.5 . . ?
H7A C7 H7B 109.5 . . ?
N4 C7 H7C 109.5 . . ?
H7A C7 H7C 109.5 . . ?
H7B C7 H7C 109.5 . . ?
C57 C58 H58A 109.5 . . ?
C57 C58 H58B 109.5 . . ?
H58A C58 H58B 109.5 . . ?
C57 C58 H58C 109.5 . . ?
H58A C58 H58C 109.5 . . ?
H58B C58 H58C 109.5 . . ?
C28 C29 C30 121.5(7) . . ?
C28 C29 H29 119.3 . . ?
C30 C29 H29 119.3 . . ?
C57 C60 H60A 109.5 . . ?
C57 C60 H60B 109.5 . . ?
H60A C60 H60B 109.5 . . ?
C57 C60 H60C 109.5 . . ?
H60A C60 H60C 109.5 . . ?
H60B C60 H60C 109.5 . . ?
N4 C8 H8A 109.5 . . ?
N4 C8 H8B 109.5 . . ?
H8A C8 H8B 109.5 . . ?
N4 C8 H8C 109.5 . . ?
H8A C8 H8C 109.5 . . ?
H8B C8 H8C 109.5 . . ?
C20 C19 C18 117.3(7) . . ?
C20 C19 C79 120.9(6) . . ?
C18 C19 C79 121.8(6) . . ?
C57 C59 H59A 109.5 . . ?
C57 C59 H59B 109.5 . . ?
H59A C59 H59B 109.5 . . ?
C57 C59 H59C 109.5 . . ?
H59A C59 H59C 109.5 . . ?
H59B C59 H59C 109.5 . . ?
C29 C28 C20 118.1(7) . . ?
C29 C28 C49 121.3(8) . . ?
C20 C28 C49 120.3(7) . . ?
C56 C49 C55 111.7(10) . . ?
C56 C49 C50 107.1(9) . . ?
C55 C49 C50 107.1(7) . . ?
C56 C49 C28 111.3(7) . . ?
C55 C49 C28 109.2(6) . . ?
C50 C49 C28 110.3(8) . . ?
C65 C68 H68A 109.5 . . ?
C65 C68 H68B 109.5 . . ?
H68A C68 H68B 109.5 . . ?
C65 C68 H68C 109.5 . . ?
H68A C68 H68C 109.5 . . ?
H68B C68 H68C 109.5 . . ?
C79 C78 H78A 109.5 . . ?
C79 C78 H78B 109.5 . . ?
H78A C78 H78B 109.5 . . ?
C79 C78 H78C 109.5 . . ?
H78A C78 H78C 109.5 . . ?
H78B C78 H78C 109.5 . . ?
C65 C66 H66A 109.5 . . ?
C65 C66 H66B 109.5 . . ?
H66A C66 H66B 109.5 . . ?
C65 C66 H66C 109.5 . . ?
H66A C66 H66C 109.5 . . ?
H66B C66 H66C 109.5 . . ?
C41 C43 H43A 109.5 . . ?
C41 C43 H43B 109.5 . . ?
H43A C43 H43B 109.5 . . ?
C41 C43 H43C 109.5 . . ?
H43A C43 H43C 109.5 . . ?
H43B C43 H43C 109.5 . . ?
C79 C47 H47A 109.5 . . ?
C79 C47 H47B 109.5 . . ?
H47A C47 H47B 109.5 . . ?
C79 C47 H47C 109.5 . . ?
H47A C47 H47C 109.5 . . ?
H47B C47 H47C 109.5 . . ?
C79 C48 H48A 109.5 . . ?
C79 C48 H48B 109.5 . . ?
H48A C48 H48B 109.5 . . ?
C79 C48 H48C 109.5 . . ?
H48A C48 H48C 109.5 . . ?
H48B C48 H48C 109.5 . . ?
C70 C69 H69A 109.5 . . ?
C70 C69 H69B 109.5 . . ?
H69A C69 H69B 109.5 . . ?
C70 C69 H69C 109.5 . . ?
H69A C69 H69C 109.5 . . ?
H69B C69 H69C 109.5 . . ?
C49 C55 H55A 109.5 . . ?
C49 C55 H55B 109.5 . . ?
H55A C55 H55B 109.5 . . ?
C49 C55 H55C 109.5 . . ?
H55A C55 H55C 109.5 . . ?
H55B C55 H55C 109.5 . . ?
C72 C71 O9 108.9(12) . . ?
C72 C71 H71A 109.9 . . ?
O9 C71 H71A 109.9 . . ?
C72 C71 H71B 109.9 . . ?
O9 C71 H71B 109.9 . . ?
H71A C71 H71B 108.3 . . ?
C65 C67 H67A 109.5 . . ?
C65 C67 H67B 109.5 . . ?
H67A C67 H67B 109.5 . . ?
C65 C67 H67C 109.5 . . ?
H67A C67 H67C 109.5 . . ?
H67B C67 H67C 109.5 . . ?
C71 C72 H72A 109.5 . . ?
C71 C72 H72B 109.5 . . ?
H72A C72 H72B 109.5 . . ?
C71 C72 H72C 109.5 . . ?
H72A C72 H72C 109.5 . . ?
H72B C72 H72C 109.5 . . ?
C69 C70 O9 104.9(12) . . ?
C69 C70 H70A 110.8 . . ?
O9 C70 H70A 110.8 . . ?
C69 C70 H70B 110.8 . . ?
O9 C70 H70B 110.8 . . ?
H70A C70 H70B 108.8 . . ?
C49 C50 H50A 109.5 . . ?
C49 C50 H50B 109.5 . . ?
H50A C50 H50B 109.5 . . ?
C49 C50 H50C 109.5 . . ?
H50A C50 H50C 109.5 . . ?
H50B C50 H50C 109.5 . . ?
C49 C56 H56A 109.5 . . ?
C49 C56 H56B 109.5 . . ?
H56A C56 H56B 109.5 . . ?
C49 C56 H56C 109.5 . . ?
H56A C56 H56C 109.5 . . ?
H56B C56 H56C 109.5 . . ?

loop_
_geom_bond_atom_site_label_1
_geom_bond_atom_site_label_2
_geom_bond_distance
_geom_bond_site_symmetry_2
_geom_bond_publ_flag
V1 O3 1.608(4) . ?
V1 O4 1.7934(11) . ?
V1 O1 1.863(4) . ?
V1 O2 1.876(4) . ?
V1 N1 2.326(5) . ?
V1 N2 2.360(5) . ?
V2 O7 1.611(4) . ?
V2 O8 1.7936(12) . ?
V2 O6 1.864(4) . ?
V2 O5 1.884(4) . ?
V2 N4 2.309(6) . ?
V2 N3 2.317(5) . ?
O1 C11 1.335(7) . ?
O2 C21 1.349(6) . ?
O8 V2 1.7936(12) 2_776 ?
O6 C35 1.316(7) . ?
O4 V1 1.7934(11) 2 ?
O5 C18 1.329(7) . ?
N3 C5 1.471(8) . ?
N3 C45 1.477(7) . ?
N3 C46 1.493(7) . ?
N1 C1 1.458(7) . ?
N1 C27 1.502(7) . ?
N1 C17 1.503(7) . ?
N2 C3 1.466(8) . ?
N2 C2 1.485(8) . ?
N2 C4 1.501(7) . ?
C21 C26 1.403(8) . ?
C21 C22 1.421(8) . ?
C61 C64 1.519(8) . ?
C61 C63 1.521(9) . ?
C61 C62 1.533(9) . ?
C61 C24 1.538(8) . ?
N4 C8 1.464(8) . ?
N4 C7 1.486(8) . ?
N4 C6 1.514(9) . ?
C27 C26 1.492(8) . ?
C27 H27A 0.9700 . ?
C27 H27B 0.9700 . ?
C12 C13 1.386(8) . ?
C12 C11 1.418(7) . ?
C12 C31 1.557(8) . ?
C23 C24 1.383(8) . ?
C23 C22 1.404(8) . ?
C23 H23 0.9300 . ?
C51 C54 1.530(8) . ?
C51 C53 1.533(8) . ?
C51 C22 1.535(9) . ?
C51 C52 1.545(9) . ?
C13 C14 1.398(8) . ?
C13 H13 0.9300 . ?
C1 C2 1.535(8) . ?
C1 H1A 0.9700 . ?
C1 H1B 0.9700 . ?
C14 C15 1.370(8) . ?
C14 C41 1.545(8) . ?
C26 C25 1.396(8) . ?
C35 C36 1.417(8) . ?
C35 C40 1.442(9) . ?
C40 C39 1.402(9) . ?
C40 C46 1.490(8) . ?
C46 H46A 0.9700 . ?
C46 H46B 0.9700 . ?
C45 C30 1.511(8) . ?
C45 H45A 0.9700 . ?
C45 H45B 0.9700 . ?
C65 C67 1.501(11) . ?
C65 C38 1.530(9) . ?
C65 C66 1.533(9) . ?
C65 C68 1.541(10) . ?
C41 C43 1.491(10) . ?
C41 C42 1.503(8) . ?
C41 C44 1.541(9) . ?
C25 C24 1.382(8) . ?
C25 H25 0.9300 . ?
C11 C16 1.407(8) . ?
C38 C37 1.390(9) . ?
C38 C39 1.411(8) . ?
C18 C30 1.398(9) . ?
C18 C19 1.435(9) . ?
C15 C16 1.386(8) . ?
C15 H15 0.9300 . ?
C16 C17 1.497(7) . ?
C31 C34 1.525(8) . ?
C31 C33 1.528(8) . ?
C31 C32 1.552(9) . ?
C17 H17A 0.9700 . ?
C17 H17B 0.9700 . ?
C54 H54A 0.9600 . ?
C54 H54B 0.9600 . ?
C54 H54C 0.9600 . ?
C3 H3A 0.9600 . ?
C3 H3B 0.9600 . ?
C3 H3C 0.9600 . ?
C4 H4A 0.9600 . ?
C4 H4B 0.9600 . ?
C4 H4C 0.9600 . ?
C5 C6 1.481(9) . ?
C5 H5A 0.9700 . ?
C5 H5B 0.9700 . ?
C39 H39 0.9300 . ?
C32 H32A 0.9600 . ?
C32 H32B 0.9600 . ?
C32 H32C 0.9600 . ?
C36 C37 1.403(9) . ?
C36 C57 1.535(9) . ?
C57 C60 1.533(9) . ?
C57 C59 1.539(10) . ?
C57 C58 1.543(9) . ?
C2 H2A 0.9700 . ?
C2 H2B 0.9700 . ?
C63 H63A 0.9600 . ?
C63 H63B 0.9600 . ?
C63 H63C 0.9600 . ?
C34 H34A 0.9600 . ?
C34 H34B 0.9600 . ?
C34 H34C 0.9600 . ?
C30 C29 1.394(8) . ?
C62 H62A 0.9600 . ?
C62 H62B 0.9600 . ?
C62 H62C 0.9600 . ?
C37 H37 0.9300 . ?
C53 H53A 0.9600 . ?
C53 H53B 0.9600 . ?
C53 H53C 0.9600 . ?
C79 C78 1.487(10) . ?
C79 C47 1.523(11) . ?
C79 C19 1.528(10) . ?
C79 C48 1.532(10) . ?
C64 H64A 0.9600 . ?
C64 H64B 0.9600 . ?
C64 H64C 0.9600 . ?
C6 H6A 0.9700 . ?
C6 H6B 0.9700 . ?
C33 H33A 0.9600 . ?
C33 H33B 0.9600 . ?
C33 H33C 0.9600 . ?
C52 H52A 0.9600 . ?
C52 H52B 0.9600 . ?
C52 H52C 0.9600 . ?
O9 C70 1.476(13) . ?
O9 C71 1.523(15) . ?
C44 H44A 0.9600 . ?
C44 H44B 0.9600 . ?
C44 H44C 0.9600 . ?
C20 C28 1.378(11) . ?
C20 C19 1.392(9) . ?
C20 H20 0.9300 . ?
C42 H42A 0.9600 . ?
C42 H42B 0.9600 . ?
C42 H42C 0.9600 . ?
C7 H7A 0.9600 . ?
C7 H7B 0.9600 . ?
C7 H7C 0.9600 . ?
C58 H58A 0.9600 . ?
C58 H58B 0.9600 . ?
C58 H58C 0.9600 . ?
C29 C28 1.364(9) . ?
C29 H29 0.9300 . ?
C60 H60A 0.9600 . ?
C60 H60B 0.9600 . ?
C60 H60C 0.9600 . ?
C8 H8A 0.9600 . ?
C8 H8B 0.9600 . ?
C8 H8C 0.9600 . ?
C59 H59A 0.9600 . ?
C59 H59B 0.9600 . ?
C59 H59C 0.9600 . ?
C28 C49 1.575(10) . ?
C49 C56 1.480(12) . ?
C49 C55 1.509(12) . ?
C49 C50 1.537(12) . ?
C68 H68A 0.9600 . ?
C68 H68B 0.9600 . ?
C68 H68C 0.9600 . ?
C78 H78A 0.9600 . ?
C78 H78B 0.9600 . ?
C78 H78C 0.9600 . ?
C66 H66A 0.9600 . ?
C66 H66B 0.9600 . ?
C66 H66C 0.9600 . ?
C43 H43A 0.9600 . ?
C43 H43B 0.9600 . ?
C43 H43C 0.9600 . ?
C47 H47A 0.9600 . ?
C47 H47B 0.9600 . ?
C47 H47C 0.9600 . ?
C48 H48A 0.9600 . ?
C48 H48B 0.9600 . ?
C48 H48C 0.9600 . ?
C69 C70 1.398(15) . ?
C69 H69A 0.9600 . ?
C69 H69B 0.9600 . ?
C69 H69C 0.9600 . ?
C55 H55A 0.9600 . ?
C55 H55B 0.9600 . ?
C55 H55C 0.9600 . ?
C71 C72 1.331(15) . ?
C71 H71A 0.9700 . ?
C71 H71B 0.9700 . ?
C67 H67A 0.9600 . ?
C67 H67B 0.9600 . ?
C67 H67C 0.9600 . ?
C72 H72A 0.9600 . ?
C72 H72B 0.9600 . ?
C72 H72C 0.9600 . ?
C70 H70A 0.9700 . ?
C70 H70B 0.9700 . ?
C50 H50A 0.9600 . ?
C50 H50B 0.9600 . ?
C50 H50C 0.9600 . ?
C56 H56A 0.9600 . ?
C56 H56B 0.9600 . ?
C56 H56C 0.9600 . ?

loop_
_geom_torsion_atom_site_label_1
_geom_torsion_atom_site_label_2
_geom_torsion_atom_site_label_3
_geom_torsion_atom_site_label_4
_geom_torsion
_geom_torsion_site_symmetry_1
_geom_torsion_site_symmetry_2
_geom_torsion_site_symmetry_3
_geom_torsion_site_symmetry_4
_geom_torsion_publ_flag
O3 V1 O1 C11 156.7(7) . . . . ?
O4 V1 O1 C11 -97.7(6) . . . . ?
O2 V1 O1 C11 24.5(12) . . . . ?
N1 V1 O1 C11 -8.7(7) . . . . ?
N2 V1 O1 C11 67.5(7) . . . . ?
O3 V1 O2 C21 174.3(6) . . . . ?
O4 V1 O2 C21 68.8(6) . . . . ?
O1 V1 O2 C21 -53.5(10) . . . . ?
N1 V1 O2 C21 -20.2(6) . . . . ?
N2 V1 O2 C21 -96.3(6) . . . . ?
O7 V2 O6 C35 -164.7(7) . . . . ?
O8 V2 O6 C35 88.3(7) . . . . ?
O5 V2 O6 C35 -31.3(13) . . . . ?
N4 V2 O6 C35 -75.5(7) . . . . ?
N3 V2 O6 C35 0.8(7) . . . . ?
O7 V2 O5 C18 173.7(7) . . . . ?
O8 V2 O5 C18 -79.3(7) . . . . ?
O6 V2 O5 C18 40.2(13) . . . . ?
N4 V2 O5 C18 83.9(7) . . . . ?
N3 V2 O5 C18 8.0(7) . . . . ?
O7 V2 N3 C5 2.1(9) . . . . ?
O8 V2 N3 C5 177.7(4) . . . . ?
O6 V2 N3 C5 -89.4(4) . . . . ?
O5 V2 N3 C5 83.2(4) . . . . ?
N4 V2 N3 C5 -5.7(4) . . . . ?
O7 V2 N3 C45 -120.2(8) . . . . ?
O8 V2 N3 C45 55.4(4) . . . . ?
O6 V2 N3 C45 148.3(4) . . . . ?
O5 V2 N3 C45 -39.1(4) . . . . ?
N4 V2 N3 C45 -128.0(4) . . . . ?
O7 V2 N3 C46 125.9(8) . . . . ?
O8 V2 N3 C46 -58.5(4) . . . . ?
O6 V2 N3 C46 34.4(4) . . . . ?
O5 V2 N3 C46 -153.0(4) . . . . ?
N4 V2 N3 C46 118.1(4) . . . . ?
O3 V1 N1 C1 3.7(9) . . . . ?
O4 V1 N1 C1 -173.0(3) . . . . ?
O1 V1 N1 C1 92.6(4) . . . . ?
O2 V1 N1 C1 -79.1(4) . . . . ?
N2 V1 N1 C1 8.2(4) . . . . ?
O3 V1 N1 C27 125.6(7) . . . . ?
O4 V1 N1 C27 -51.0(4) . . . . ?
O1 V1 N1 C27 -145.4(4) . . . . ?
O2 V1 N1 C27 42.9(4) . . . . ?
N2 V1 N1 C27 130.2(4) . . . . ?
O3 V1 N1 C17 -120.5(7) . . . . ?
O4 V1 N1 C17 62.8(3) . . . . ?
O1 V1 N1 C17 -31.5(3) . . . . ?
O2 V1 N1 C17 156.7(4) . . . . ?
N2 V1 N1 C17 -115.9(4) . . . . ?
O3 V1 N2 C3 76.3(4) . . . . ?
O4 V1 N2 C3 -107.3(6) . . . . ?
O1 V1 N2 C3 171.8(4) . . . . ?
O2 V1 N2 C3 -18.5(4) . . . . ?
N1 V1 N2 C3 -102.6(4) . . . . ?
O3 V1 N2 C2 -161.3(4) . . . . ?
O4 V1 N2 C2 15.1(7) . . . . ?
O1 V1 N2 C2 -65.8(4) . . . . ?
O2 V1 N2 C2 103.9(4) . . . . ?
N1 V1 N2 C2 19.8(3) . . . . ?
O3 V1 N2 C4 -45.0(4) . . . . ?
O4 V1 N2 C4 131.4(5) . . . . ?
O1 V1 N2 C4 50.6(4) . . . . ?
O2 V1 N2 C4 -139.7(4) . . . . ?
N1 V1 N2 C4 136.2(4) . . . . ?
V1 O2 C21 C26 5.3(9) . . . . ?
V1 O2 C21 C22 -173.4(4) . . . . ?
O7 V2 N4 C8 44.8(5) . . . . ?
O8 V2 N4 C8 -125.3(5) . . . . ?
O6 V2 N4 C8 -50.7(5) . . . . ?
O5 V2 N4 C8 139.0(5) . . . . ?
N3 V2 N4 C8 -137.2(5) . . . . ?
O7 V2 N4 C7 -77.4(5) . . . . ?
O8 V2 N4 C7 112.5(6) . . . . ?
O6 V2 N4 C7 -172.9(5) . . . . ?
O5 V2 N4 C7 16.8(5) . . . . ?
N3 V2 N4 C7 100.7(5) . . . . ?
O7 V2 N4 C6 160.6(4) . . . . ?
O8 V2 N4 C6 -9.5(7) . . . . ?
O6 V2 N4 C6 65.1(4) . . . . ?
O5 V2 N4 C6 -105.2(4) . . . . ?
N3 V2 N4 C6 -21.3(4) . . . . ?
C1 N1 C27 C26 61.2(7) . . . . ?
C17 N1 C27 C26 -177.1(5) . . . . ?
V1 N1 C27 C26 -61.4(5) . . . . ?
C11 C12 C13 C14 3.7(10) . . . . ?
C31 C12 C13 C14 -174.9(6) . . . . ?
C27 N1 C1 C2 -156.8(5) . . . . ?
C17 N1 C1 C2 86.2(6) . . . . ?
V1 N1 C1 C2 -35.2(6) . . . . ?
C24 C23 C22 C21 -0.6(9) . . . . ?
C24 C23 C22 C51 176.5(6) . . . . ?
O2 C21 C22 C23 -178.1(5) . . . . ?
C26 C21 C22 C23 3.3(8) . . . . ?
O2 C21 C22 C51 4.9(9) . . . . ?
C26 C21 C22 C51 -173.7(6) . . . . ?
C54 C51 C22 C23 -1.2(8) . . . . ?
C53 C51 C22 C23 -120.0(6) . . . . ?
C52 C51 C22 C23 119.6(6) . . . . ?
C54 C51 C22 C21 175.6(6) . . . . ?
C53 C51 C22 C21 56.9(7) . . . . ?
C52 C51 C22 C21 -63.6(8) . . . . ?
C12 C13 C14 C15 0.0(10) . . . . ?
C12 C13 C14 C41 178.0(6) . . . . ?
O2 C21 C26 C25 176.9(5) . . . . ?
C22 C21 C26 C25 -4.5(9) . . . . ?
O2 C21 C26 C27 -9.5(9) . . . . ?
C22 C21 C26 C27 169.1(5) . . . . ?
N1 C27 C26 C25 -141.7(5) . . . . ?
N1 C27 C26 C21 44.7(8) . . . . ?
V2 O6 C35 C36 164.7(5) . . . . ?
V2 O6 C35 C40 -14.6(11) . . . . ?
O6 C35 C40 C39 174.8(6) . . . . ?
C36 C35 C40 C39 -4.6(9) . . . . ?
O6 C35 C40 C46 -9.1(9) . . . . ?
C36 C35 C40 C46 171.5(6) . . . . ?
C39 C40 C46 N3 -130.8(6) . . . . ?
C35 C40 C46 N3 52.9(8) . . . . ?
C5 N3 C46 C40 60.4(7) . . . . ?
C45 N3 C46 C40 -179.8(5) . . . . ?
V2 N3 C46 C40 -63.2(6) . . . . ?
C5 N3 C45 C30 -58.8(7) . . . . ?
C46 N3 C45 C30 -179.8(5) . . . . ?
V2 N3 C45 C30 64.3(6) . . . . ?
C15 C14 C41 C43 67.6(8) . . . . ?
C13 C14 C41 C43 -110.4(7) . . . . ?
C15 C14 C41 C42 -171.2(6) . . . . ?
C13 C14 C41 C42 10.9(9) . . . . ?
C15 C14 C41 C44 -50.6(8) . . . . ?
C13 C14 C41 C44 131.5(7) . . . . ?
C21 C26 C25 C24 2.9(9) . . . . ?
C27 C26 C25 C24 -170.9(6) . . . . ?
V1 O1 C11 C16 22.2(10) . . . . ?
V1 O1 C11 C12 -157.2(5) . . . . ?
C13 C12 C11 O1 173.3(6) . . . . ?
C31 C12 C11 O1 -8.3(9) . . . . ?
C13 C12 C11 C16 -6.1(9) . . . . ?
C31 C12 C11 C16 172.3(6) . . . . ?
C67 C65 C38 C37 125.9(8) . . . . ?
C66 C65 C38 C37 4.2(11) . . . . ?
C68 C65 C38 C37 -113.9(8) . . . . ?
C67 C65 C38 C39 -52.7(9) . . . . ?
C66 C65 C38 C39 -174.4(7) . . . . ?
C68 C65 C38 C39 67.5(9) . . . . ?
V2 O5 C18 C30 6.6(11) . . . . ?
V2 O5 C18 C19 -173.4(5) . . . . ?
C13 C14 C15 C16 -1.3(9) . . . . ?
C41 C14 C15 C16 -179.3(6) . . . . ?
C14 C15 C16 C11 -1.2(9) . . . . ?
C14 C15 C16 C17 174.9(6) . . . . ?
O1 C11 C16 C15 -174.4(5) . . . . ?
C12 C11 C16 C15 5.1(9) . . . . ?
O1 C11 C16 C17 9.4(8) . . . . ?
C12 C11 C16 C17 -171.1(5) . . . . ?
C13 C12 C31 C34 53.7(7) . . . . ?
C11 C12 C31 C34 -124.7(6) . . . . ?
C13 C12 C31 C33 174.4(6) . . . . ?
C11 C12 C31 C33 -4.1(9) . . . . ?
C13 C12 C31 C32 -64.6(7) . . . . ?
C11 C12 C31 C32 116.9(6) . . . . ?
C15 C16 C17 N1 127.6(6) . . . . ?
C11 C16 C17 N1 -56.2(7) . . . . ?
C1 N1 C17 C16 -59.2(6) . . . . ?
C27 N1 C17 C16 -179.2(5) . . . . ?
V1 N1 C17 C16 64.1(5) . . . . ?
C26 C25 C24 C23 -0.2(9) . . . . ?
C26 C25 C24 C61 179.3(6) . . . . ?
C22 C23 C24 C25 -1.0(9) . . . . ?
C22 C23 C24 C61 179.6(6) . . . . ?
C64 C61 C24 C25 -169.6(6) . . . . ?
C63 C61 C24 C25 69.2(8) . . . . ?
C62 C61 C24 C25 -50.5(8) . . . . ?
C64 C61 C24 C23 9.8(9) . . . . ?
C63 C61 C24 C23 -111.4(7) . . . . ?
C62 C61 C24 C23 128.9(6) . . . . ?
C45 N3 C5 C6 154.8(5) . . . . ?
C46 N3 C5 C6 -88.5(7) . . . . ?
V2 N3 C5 C6 33.2(6) . . . . ?
C35 C40 C39 C38 2.5(10) . . . . ?
C46 C40 C39 C38 -173.7(6) . . . . ?
C37 C38 C39 C40 -0.6(10) . . . . ?
C65 C38 C39 C40 178.1(6) . . . . ?
O6 C35 C36 C37 -174.5(6) . . . . ?
C40 C35 C36 C37 4.8(9) . . . . ?
O6 C35 C36 C57 7.2(10) . . . . ?
C40 C35 C36 C57 -173.4(6) . . . . ?
C37 C36 C57 C60 -48.5(8) . . . . ?
C35 C36 C57 C60 129.7(7) . . . . ?
C37 C36 C57 C59 68.0(8) . . . . ?
C35 C36 C57 C59 -113.7(7) . . . . ?
C37 C36 C57 C58 -169.2(6) . . . . ?
C35 C36 C57 C58 9.0(10) . . . . ?
C3 N2 C2 C1 80.5(6) . . . . ?
C4 N2 C2 C1 -162.4(5) . . . . ?
V1 N2 C2 C1 -44.1(5) . . . . ?
N1 C1 C2 N2 54.5(7) . . . . ?
O5 C18 C30 C29 -176.0(6) . . . . ?
C19 C18 C30 C29 3.9(10) . . . . ?
O5 C18 C30 C45 9.5(10) . . . . ?
C19 C18 C30 C45 -170.6(6) . . . . ?
N3 C45 C30 C29 134.8(6) . . . . ?
N3 C45 C30 C18 -50.6(8) . . . . ?
C39 C38 C37 C36 1.0(11) . . . . ?
C65 C38 C37 C36 -177.7(7) . . . . ?
C35 C36 C37 C38 -3.2(10) . . . . ?
C57 C36 C37 C38 175.2(6) . . . . ?
N3 C5 C6 N4 -54.4(7) . . . . ?
C8 N4 C6 C5 165.0(5) . . . . ?
C7 N4 C6 C5 -78.1(7) . . . . ?
V2 N4 C6 C5 46.9(6) . . . . ?
C18 C30 C29 C28 -1.0(11) . . . . ?
C45 C30 C29 C28 173.5(7) . . . . ?
C28 C20 C19 C18 -0.5(12) . . . . ?
C28 C20 C19 C79 -177.8(7) . . . . ?
O5 C18 C19 C20 176.8(6) . . . . ?
C30 C18 C19 C20 -3.1(10) . . . . ?
O5 C18 C19 C79 -6.0(10) . . . . ?
C30 C18 C19 C79 174.1(7) . . . . ?
C78 C79 C19 C20 119.0(8) . . . . ?
C47 C79 C19 C20 -123.0(8) . . . . ?
C48 C79 C19 C20 -4.1(11) . . . . ?
C78 C79 C19 C18 -58.1(10) . . . . ?
C47 C79 C19 C18 59.9(9) . . . . ?
C48 C79 C19 C18 178.8(8) . . . . ?
C30 C29 C28 C20 -2.6(12) . . . . ?
C30 C29 C28 C49 -176.3(7) . . . . ?
C19 C20 C28 C29 3.4(12) . . . . ?
C19 C20 C28 C49 177.2(7) . . . . ?
C29 C28 C49 C56 -25.0(13) . . . . ?
C20 C28 C49 C56 161.5(10) . . . . ?
C29 C28 C49 C55 98.8(9) . . . . ?
C20 C28 C49 C55 -74.7(11) . . . . ?
C29 C28 C49 C50 -143.7(8) . . . . ?
C20 C28 C49 C50 42.8(10) . . . . ?
C70 O9 C71 C72 176.4(11) . . . . ?
C71 O9 C70 C69 -177.2(10) . . . . ?
